data_4313294
loop_
_publ_author_name
'Jenny Y. Yang'
'Matthew P. Shores'
'Jennifer J. Sokol'
'Jeffrey R. Long'

_publ_contact_author
;
        Jeffrey R. Long
        Department of Chemistry
        University of California, Berkeley
        United States of America
;
_publ_contact_author_email jlong@cchem.berkeley.edu
_publ_contact_author_fax '510 643-3832'
_publ_contact_author_phone '510 642-0860'
_publ_section_title
;
 High-Nuclearity Metal-Cyanide Clusters: Synthesis, Magnetic Properties,
 and Inclusion Behavior of Open-Cage Species Incorporating [(tach)M(CN)3]
 (M = Cr, Fe, Co) Complexes
;
_journal_name_full 'Inorganic Chemistry'
_journal_page_first 1403
_journal_page_last 1419
_journal_paper_doi 10.1021/ic026065f
_journal_volume 42
_journal_year 2003
_chemical_compound_source synthetic
_chemical_formula_structural '[(C6H15N3)Co(CN)3]'
_chemical_formula_sum 'C9 H15 Co N6'
_chemical_formula_weight 266.20
_chemical_name_systematic
; 
 ? 
;
_space_group_IT_number 62
_symmetry_cell_setting orthorhombic
_symmetry_Int_Tables_number 62
_symmetry_space_group_name_Hall '-P 2ac 2n'
_symmetry_space_group_name_H-M 'P n m a'
_atom_sites_solution_hydrogens geom
_atom_sites_solution_primary direct
_atom_sites_solution_secondary difmap
_audit_creation_method SHELXL
_cell_angle_alpha 90.00
_cell_angle_beta 90.00
_cell_angle_gamma 90.00
_cell_formula_units_Z 4
_cell_length_a 16.230(11)
_cell_length_b 9.237(6)
_cell_length_c 7.609(5)
_cell_measurement_temperature 166(2)
_cell_volume 1140.7(13)
_computing_cell_refinement
;
  SMART (Siemens, 1995), SAINT (Siemens, 1995)
;
_computing_data_collection 'SMART (Siemens, 1995)'
_computing_data_reduction
;
  SAINT (Siemens, 1995), XPREP (Siemens, 1995)
;
_computing_structure_refinement 'SHELXL-93 (Sheldrick, 1993)'
_computing_structure_solution 'SHELXS-86 (Sheldrick, 1990)'
_diffrn_ambient_temperature 166(2)
_diffrn_measurement_device SMART
_diffrn_measurement_method 'omega scans with profile analysis'
_diffrn_radiation_monochromator graphite
_diffrn_radiation_source 'fine-focus sealed tube'
_diffrn_radiation_type MoK\a
_diffrn_radiation_wavelength 0.71073
_diffrn_reflns_av_R_equivalents 0.0312
_diffrn_reflns_av_sigmaI/netI 0.0376
_diffrn_reflns_limit_h_max 18
_diffrn_reflns_limit_h_min -18
_diffrn_reflns_limit_k_max 10
_diffrn_reflns_limit_k_min -11
_diffrn_reflns_limit_l_max 5
_diffrn_reflns_limit_l_min -9
_diffrn_reflns_number 4377
_diffrn_reflns_theta_max 25.62
_diffrn_reflns_theta_min 2.51
_exptl_absorpt_coefficient_mu 1.487
_exptl_absorpt_correction_T_max 0.712794
_exptl_absorpt_correction_T_min 0.894338
_exptl_absorpt_correction_type multi-scan
_exptl_absorpt_process_details 'Blessing, Acta Cryst. (1995) A51 33'
_exptl_crystal_colour yellow
_exptl_crystal_density_diffrn 1.550
_exptl_crystal_density_meas ?
_exptl_crystal_F_000 552
_exptl_crystal_size_max 0.22
_exptl_crystal_size_mid 0.17
_exptl_crystal_size_min 0.03
_refine_diff_density_max 0.409
_refine_diff_density_min -0.230
_refine_diff_density_rms 0.063
_refine_ls_extinction_method none
_refine_ls_goodness_of_fit_all 1.017
_refine_ls_goodness_of_fit_obs 1.078
_refine_ls_matrix_type full
_refine_ls_number_parameters 82
_refine_ls_number_reflns 1042
_refine_ls_number_restraints 0
_refine_ls_restrained_S_all 1.017
_refine_ls_restrained_S_obs 1.078
_refine_ls_R_factor_all 0.0415
_refine_ls_R_factor_obs 0.0266
_refine_ls_shift/esd_max 0.000
_refine_ls_shift/esd_mean 0.000
_refine_ls_structure_factor_coef Fsqd
_refine_ls_weighting_details 'w=1/[\s^2^(Fo^2^)+(0.0309P)^2^+0.0000P] where P=(Fo^2^+2Fc^2^)/3'
_refine_ls_weighting_scheme calc
_refine_ls_wR_factor_all 0.0581
_refine_ls_wR_factor_obs 0.0545
_reflns_number_observed 832
_reflns_number_total 1042
_reflns_observed_criterion >2sigma(I)
_cod_data_source_file ic026065f-2_s2_05.cif
_cod_data_source_block 7
_cod_depositor_comments
;
The following automatic conversions were performed:

'_exptl_crystal_density_meas' value 'not measured' was changed to '?'
- the value is perceived as not measured.

Automatic conversion script
Id: cif_fix_values 3008 2015-01-20 13:52:24Z robertas 

The following automatic conversions were performed:

'_refine_ls_weighting_scheme' value 'calc
w=1/[\s^2^(Fo^2^)+(0.0309P)^2^+0.0000P] where P=(Fo^2^+2Fc^2^)/3' was
changed to 'calc'. New tag '_refine_ls_weighting_details' was
created. The value of the new tag was set to
'w=1/[\s^2^(Fo^2^)+(0.0309P)^2^+0.0000P] where P=(Fo^2^+2Fc^2^)/3'.

Automatic conversion script
Id: cif_fix_values 3143 2015-03-26 13:38:13Z robertas 
;
_cod_database_code 4313294
_diffrn_measurement_detector 'CCD area detector'

loop_
_symmetry_equiv_pos_as_xyz
'x, y, z'
'-x+1/2, -y, z+1/2'
'-x, y+1/2, -z'
'x+1/2, -y+1/2, -z+1/2'
'-x, -y, -z'
'x-1/2, y, -z-1/2'
'x, -y-1/2, z'
'-x-1/2, y-1/2, z-1/2'

loop_
_atom_site_aniso_label
_atom_site_aniso_U_11
_atom_site_aniso_U_22
_atom_site_aniso_U_33
_atom_site_aniso_U_23
_atom_site_aniso_U_13
_atom_site_aniso_U_12
Co1 0.0167(2) 0.0110(2) 0.0150(2) 0.000 -0.0011(2) 0.000
C1 0.0188(12) 0.0162(12) 0.0153(12) -0.0022(9) -0.0029(10) 0.0045(10)
N1 0.0242(11) 0.0238(11) 0.0258(11) 0.0030(9) -0.0010(9) -0.0026(9)
C2 0.026(2) 0.008(2) 0.027(2) 0.000 0.000(2) 0.000
N2 0.048(2) 0.019(2) 0.033(2) 0.000 -0.016(2) 0.000
N3 0.0253(11) 0.0139(10) 0.0172(10) -0.0010(8) 0.0005(8) 0.0005(8)
N4 0.0169(15) 0.0141(13) 0.0152(14) 0.000 0.0017(11) 0.000
C3 0.0186(13) 0.0217(13) 0.0219(12) -0.0028(10) 0.0016(10) 0.0059(9)
C4 0.0165(13) 0.0246(13) 0.0235(13) 0.0054(11) -0.0005(10) 0.0052(9)
C5 0.017(2) 0.027(2) 0.014(2) 0.000 -0.0038(14) 0.000
C6 0.020(2) 0.031(2) 0.017(2) 0.000 0.0035(14) 0.000

loop_
_atom_site_label
_atom_site_type_symbol
_atom_site_fract_x
_atom_site_fract_y
_atom_site_fract_z
_atom_site_U_iso_or_equiv
_atom_site_thermal_displace_type
_atom_site_occupancy
_atom_site_calc_flag
_atom_site_refinement_flags
_atom_site_disorder_group
Co1 Co 0.01825(3) 0.2500 0.19376(5) 0.01420(15) Uani 1 d S .
C1 C -0.05213(14) 0.1042(2) 0.2799(3) 0.0168(5) Uani 1 d . .
N1 N -0.09268(12) 0.0080(2) 0.3230(2) 0.0246(5) Uani 1 d . .
C2 C -0.0451(2) 0.2500 -0.0149(4) 0.0206(8) Uani 1 d S .
N2 N -0.0843(2) 0.2500 -0.1415(4) 0.0334(8) Uani 1 d S .
N3 N 0.09243(11) 0.0978(2) 0.0951(2) 0.0188(4) Uani 1 d . .
H3A H 0.07728(11) 0.0124(2) 0.1418(2) 0.023 Uiso 1 calc R .
H3B H 0.08287(11) 0.0925(2) -0.0212(2) 0.023 Uiso 1 calc R .
N4 N 0.08135(15) 0.2500 0.4190(3) 0.0154(6) Uani 1 d S .
H4A H 0.06588(15) 0.3284 0.4809(3) 0.018 Uiso 0.50 calc PR .
H4B H 0.06588(15) 0.1716 0.4809(3) 0.018 Uiso 0.50 calc PR .
C3 C 0.18259(13) 0.1136(2) 0.1206(3) 0.0207(5) Uani 1 d . .
H3 H 0.20987(13) 0.0299(2) 0.0668(3) 0.025 Uiso 1 calc R .
C4 C 0.20301(14) 0.1147(2) 0.3146(3) 0.0215(5) Uani 1 d . .
H4C H 0.26225(14) 0.1071(2) 0.3287(3) 0.026 Uiso 1 calc R .
H4D H 0.17825(14) 0.0305(2) 0.3696(3) 0.026 Uiso 1 calc R .
C5 C 0.1731(2) 0.2500 0.4085(4) 0.0195(7) Uani 1 d S .
H5 H 0.1953(2) 0.2500 0.5282(4) 0.023 Uiso 1 calc SR .
C6 C 0.2131(2) 0.2500 0.0285(4) 0.0230(8) Uani 1 d S .
H6A H 0.1939(2) 0.2500 -0.0922(4) 0.028 Uiso 1 calc SR .
H6B H 0.2728(2) 0.2500 0.0268(4) 0.028 Uiso 1 calc SR .

loop_
_atom_type_symbol
_atom_type_description
_atom_type_scat_dispersion_real
_atom_type_scat_dispersion_imag
_atom_type_scat_source
C C 0.0033 0.0016 'International Tables Vol C Tables 4.2.6.8 and 6.1.1.4'
H H 0.0000 0.0000 'International Tables Vol C Tables 4.2.6.8 and 6.1.1.4'
N N 0.0061 0.0033 'International Tables Vol C Tables 4.2.6.8 and 6.1.1.4'
Co Co 0.3494 0.9721 'International Tables Vol C Tables 4.2.6.8 and 6.1.1.4'

loop_
_geom_angle_atom_site_label_1
_geom_angle_atom_site_label_2
_geom_angle_atom_site_label_3
_geom_angle
_geom_angle_site_symmetry_1
_geom_angle_site_symmetry_3
_geom_angle_publ_flag
C1 Co1 C1 91.27(14) 7_565 . ?
C1 Co1 C2 87.83(10) 7_565 . ?
C1 Co1 C2 87.83(10) . . ?
C1 Co1 N4 90.72(9) 7_565 . ?
C1 Co1 N4 90.72(9) . . ?
C2 Co1 N4 177.92(12) . . ?
C1 Co1 N3 178.26(8) 7_565 . ?
C1 Co1 N3 89.61(9) . . ?
C2 Co1 N3 90.71(9) . . ?
N4 Co1 N3 90.77(8) . . ?
C1 Co1 N3 89.61(9) 7_565 7_565 ?
C1 Co1 N3 178.26(8) . 7_565 ?
C2 Co1 N3 90.71(9) . 7_565 ?
N4 Co1 N3 90.77(8) . 7_565 ?
N3 Co1 N3 89.47(11) . 7_565 ?
N1 C1 Co1 174.7(2) . . ?
N2 C2 Co1 179.5(3) . . ?
C3 N3 Co1 118.44(13) . . ?
C5 N4 Co1 117.8(2) . . ?
N3 C3 C4 110.1(2) . . ?
N3 C3 C6 110.0(2) . . ?
C4 C3 C6 111.8(2) . . ?
C3 C4 C5 113.2(2) . . ?
N4 C5 C4 110.2(2) . . ?
N4 C5 C4 110.2(2) . 7_565 ?
C4 C5 C4 110.7(3) . 7_565 ?
C3 C6 C3 111.5(3) . 7_565 ?

loop_
_geom_bond_atom_site_label_1
_geom_bond_atom_site_label_2
_geom_bond_distance
_geom_bond_site_symmetry_2
_geom_bond_publ_flag
Co1 C1 1.883(2) 7_565 ?
Co1 C1 1.883(2) . ?
Co1 C2 1.892(4) . ?
Co1 N4 1.996(3) . ?
Co1 N3 1.997(2) . ?
Co1 N3 1.997(2) 7_565 ?
C1 N1 1.154(3) . ?
C2 N2 1.153(4) . ?
N3 C3 1.483(3) . ?
N4 C5 1.490(4) . ?
C3 C4 1.513(3) . ?
C3 C6 1.524(3) . ?
C4 C5 1.520(3) . ?
C5 C4 1.520(3) 7_565 ?
C6 C3 1.524(3) 7_565 ?
